data_1517093
loop_
_publ_author_name
'Coughlin, Jessica E.'
'Zhugayevych, Andriy'
'Bakus, Ronald C.'
'van der Poll, Thomas S.'
'Welch, Gregory C.'
'Teat, Simon J.'
'Bazan, Guillermo C.'
'Tretiak, Sergei'

_publ_section_title
;
 A Combined Experimental and Theoretical Study of Conformational
 Preferences of Molecular Semiconductors
;
_journal_issue 29
_journal_name_full 'The Journal of Physical Chemistry C'
_journal_page_first 15610
_journal_paper_doi 10.1021/jp506172a
_journal_volume 118
_journal_year 2014
_chemical_formula_sum 'C64 H72 F2 N4 S8 Si'
_chemical_formula_weight 1219.82
_chemical_name_systematic
;
 ?
;
_space_group_crystal_system triclinic
_space_group_IT_number 2
_space_group_name_Hall '-P 1'
_space_group_name_H-M_alt 'P -1'
_symmetry_space_group_name_Hall '-P 1'
_symmetry_space_group_name_H-M 'P -1'
_atom_sites_solution_hydrogens geom
_atom_sites_solution_primary direct
_atom_sites_solution_secondary difmap
_audit_creation_method SHELXL-2012
_cell_angle_alpha 108.413(5)
_cell_angle_beta 100.019(6)
_cell_angle_gamma 95.249(5)
_cell_formula_units_Z 2
_cell_length_a 8.808(3)
_cell_length_b 16.279(6)
_cell_length_c 22.976(9)
_cell_measurement_reflns_used 5477
_cell_measurement_temperature 100(2)
_cell_measurement_theta_max 24.85
_cell_measurement_theta_min 2.92
_cell_volume 3040.1(19)
_computing_cell_refinement 'Bruker SAINT v8.27b'
_computing_data_collection 'Bruker APEX 2'
_computing_data_reduction 'Bruker SAINT v8.27b'
_computing_molecular_graphics 'Bruker SHELXTL'
_computing_publication_material 'Bruker SHELXTL & local programs'
_computing_structure_refinement 'SHELXL-2012 (Sheldrick, 2012)'
_computing_structure_solution 'Bruker SHELXS (Sheldrick, 2008)'
_diffrn_ambient_temperature 100(2)
_diffrn_measured_fraction_theta_full 0.983
_diffrn_measured_fraction_theta_max 0.983
_diffrn_measurement_device_type 'Bruker APEX II CCD diffractometer'
_diffrn_measurement_method '\w rotation with narrow frames'
_diffrn_radiation_monochromator 'silicon 111'
_diffrn_radiation_type synchrotron
_diffrn_radiation_wavelength 0.7749
_diffrn_reflns_av_R_equivalents 0.0580
_diffrn_reflns_av_unetI/netI 0.0681
_diffrn_reflns_Laue_measured_fraction_full 0.983
_diffrn_reflns_Laue_measured_fraction_max 0.983
_diffrn_reflns_limit_h_max 9
_diffrn_reflns_limit_h_min -9
_diffrn_reflns_limit_k_max 17
_diffrn_reflns_limit_k_min -17
_diffrn_reflns_limit_l_max 24
_diffrn_reflns_limit_l_min -24
_diffrn_reflns_number 20938
_diffrn_reflns_point_group_measured_fraction_full 0.983
_diffrn_reflns_point_group_measured_fraction_max 0.983
_diffrn_reflns_theta_full 25.094
_diffrn_reflns_theta_max 25.094
_diffrn_reflns_theta_min 2.920
_diffrn_source 'ALS station 11.3.1'
_exptl_absorpt_coefficient_mu 0.456
_exptl_absorpt_correction_T_max 0.995
_exptl_absorpt_correction_T_min 0.791
_exptl_absorpt_correction_type multi-scan
_exptl_absorpt_process_details 'SADABS Version 2012/1 Bruker AXS'
_exptl_crystal_colour blue
_exptl_crystal_density_diffrn 1.333
_exptl_crystal_description needle
_exptl_crystal_F_000 1288
_exptl_crystal_size_max 0.300
_exptl_crystal_size_mid 0.020
_exptl_crystal_size_min 0.010
_refine_diff_density_max 0.901
_refine_diff_density_min -0.673
_refine_diff_density_rms 0.071
_refine_ls_extinction_method none
_refine_ls_goodness_of_fit_ref 1.049
_refine_ls_hydrogen_treatment constr
_refine_ls_matrix_type full
_refine_ls_number_parameters 875
_refine_ls_number_reflns 8216
_refine_ls_number_restraints 524
_refine_ls_restrained_S_all 1.075
_refine_ls_R_factor_all 0.0986
_refine_ls_R_factor_gt 0.0661
_refine_ls_shift/su_max 0.000
_refine_ls_shift/su_mean 0.000
_refine_ls_structure_factor_coef Fsqd
_refine_ls_weighting_details
;
 w=1/[\s^2^(Fo^2^)+(0.1181P)^2^+1.6690P]
 where P=(Fo^2^+2Fc^2^)/3
;
_refine_ls_weighting_scheme calc
_refine_ls_wR_factor_gt 0.1812
_refine_ls_wR_factor_ref 0.2010
_reflns_Friedel_coverage 0.000
_reflns_number_gt 5512
_reflns_number_total 8216
_reflns_threshold_expression 'I > 2\s(I)'
_cod_data_source_file jp506172a_si_006.cif
_cod_data_source_block t2
_cod_depositor_comments 'Adding full bibliography for 1517090--1517095.cif.'
_cod_database_code 1517093
_shelx_space_group_comment
;
The symmetry employed for this shelxl refinement is uniquely defined
by the following loop, which should always be used as a source of
symmetry information in preference to the above space-group names.
They are only intended as comments.
;
_shelx_estimated_absorpt_t_min 0.875
_shelx_estimated_absorpt_t_max 0.995
_shelxl_version_number 2012-6

loop_
_space_group_symop_operation_xyz
'x, y, z'
'-x, -y, -z'

loop_
_atom_site_label
_atom_site_type_symbol
_atom_site_fract_x
_atom_site_fract_y
_atom_site_fract_z
_atom_site_U_iso_or_equiv
_atom_site_adp_type
_atom_site_occupancy
_atom_site_site_symmetry_order
_atom_site_calc_flag
_atom_site_refinement_flags_posn
_atom_site_refinement_flags_adp
_atom_site_refinement_flags_occupancy
_atom_site_disorder_assembly
_atom_site_disorder_group
S1 S 1.37745(15) 0.52552(9) 0.10189(6) 0.0425(4) Uani 1 1 d . . . . .
S2 S 1.16284(14) 0.55760(9) 0.26464(6) 0.0419(4) Uani 1 1 d . . . . .
S4 S 0.70180(15) 0.46853(10) 0.50722(7) 0.0471(4) Uani 1 1 d . . . . .
S5 S 0.51270(15) 0.49186(10) 0.64257(7) 0.0485(4) Uani 1 1 d . . . . .
S6 S 0.11767(17) 0.30927(10) 0.78535(7) 0.0538(4) Uani 1 1 d . . . . .
S7 S 0.26061(15) 0.71016(10) 0.95025(7) 0.0468(4) Uani 1 1 d . . . . .
S8 S 0.08939(16) 0.78141(10) 1.12456(7) 0.0503(4) Uani 1 1 d . . . . .
Si1 Si 0.4671(3) 0.22974(15) 0.51406(9) 0.0873(7) Uani 1 1 d D . . . .
F2 F 0.3977(4) 0.6841(2) 0.85041(15) 0.0571(9) Uani 1 1 d . . . . .
N3 N 0.2134(5) 0.3332(3) 0.7365(2) 0.0531(13) Uani 1 1 d . . . . .
N4 N 0.1398(4) 0.4040(3) 0.83873(19) 0.0407(11) Uani 1 1 d . . . . .
C1 C 1.9032(7) 0.8906(4) -0.0546(3) 0.0713(19) Uani 1 1 d . . . . .
H1A H 1.9398 0.8842 -0.0935 0.107 Uiso 1 1 calc R U . . .
H1B H 1.9917 0.9146 -0.0186 0.107 Uiso 1 1 calc R U . . .
H1C H 1.8256 0.9304 -0.0507 0.107 Uiso 1 1 calc R U . . .
C2 C 1.8294(7) 0.8014(4) -0.0564(3) 0.0552(16) Uani 1 1 d . . . . .
H2A H 1.9080 0.7614 -0.0610 0.066 Uiso 1 1 calc R U . . .
H2B H 1.7423 0.7768 -0.0936 0.066 Uiso 1 1 calc R U . . .
C3 C 1.7677(6) 0.8057(4) 0.0027(3) 0.0492(14) Uani 1 1 d . . . . .
H3A H 1.8537 0.8334 0.0400 0.059 Uiso 1 1 calc R U . . .
H3B H 1.6853 0.8434 0.0061 0.059 Uiso 1 1 calc R U . . .
C4 C 1.7017(6) 0.7168(3) 0.0028(2) 0.0425(13) Uani 1 1 d . . . . .
H4A H 1.7862 0.6806 0.0020 0.051 Uiso 1 1 calc R U . . .
H4B H 1.6208 0.6877 -0.0361 0.051 Uiso 1 1 calc R U . . .
C5 C 1.6296(6) 0.7194(3) 0.0594(2) 0.0429(13) Uani 1 1 d . . . . .
H5A H 1.7115 0.7437 0.0984 0.051 Uiso 1 1 calc R U . . .
H5B H 1.5493 0.7584 0.0622 0.051 Uiso 1 1 calc R U . . .
C6 C 1.5556(6) 0.6280(3) 0.0533(2) 0.0408(13) Uani 1 1 d . . . . .
H6A H 1.4790 0.6029 0.0128 0.049 Uiso 1 1 calc R U . . .
H6B H 1.6379 0.5903 0.0523 0.049 Uiso 1 1 calc R U . . .
C7 C 1.4746(6) 0.6257(4) 0.1056(2) 0.0400(13) Uani 1 1 d . . . . .
C8 C 1.4605(6) 0.6900(4) 0.1576(3) 0.0477(14) Uani 1 1 d . . . . .
H8 H 1.5045 0.7496 0.1678 0.057 Uiso 1 1 calc R U . . .
C9 C 1.3733(6) 0.6597(4) 0.1957(3) 0.0461(14) Uani 1 1 d . . . . .
H9 H 1.3543 0.6970 0.2340 0.055 Uiso 1 1 calc R U . . .
C10 C 1.3201(5) 0.5719(4) 0.1715(2) 0.0396(13) Uani 1 1 d . . . . .
C11 C 1.2281(5) 0.5159(4) 0.1961(2) 0.0389(13) Uani 1 1 d . . . . .
C12 C 1.1851(6) 0.4267(4) 0.1699(3) 0.0476(14) Uani 1 1 d . . . . .
H12 H 1.2116 0.3923 0.1323 0.057 Uiso 1 1 calc R U . . .
C13 C 1.0974(6) 0.3916(4) 0.2046(2) 0.0453(14) Uani 1 1 d . . . . .
H13 H 1.0578 0.3309 0.1924 0.054 Uiso 1 1 calc R U . . .
C14 C 1.0745(5) 0.4534(4) 0.2578(2) 0.0432(13) Uani 1 1 d . . . . .
C15 C 0.9877(5) 0.4392(4) 0.3041(2) 0.0424(13) Uani 1 1 d . . . . .
C16 C 0.9776(5) 0.5055(4) 0.3588(2) 0.0408(13) Uani 1 1 d . . . . .
C17 C 0.8935(6) 0.4912(4) 0.4049(3) 0.0436(14) Uani 1 1 d . . . . .
H17A H 0.8907 0.5389 0.4413 0.052 Uiso 0.22 1 calc R U P A 2
C18 C 0.8156(6) 0.4065(4) 0.3957(2) 0.0442(14) Uani 1 1 d . . . . .
C19 C 0.5847(6) 0.3074(5) 0.4870(3) 0.0574(17) Uani 1 1 d . . . . .
C20 C 0.5997(6) 0.3918(4) 0.5287(3) 0.0458(14) Uani 1 1 d . . . . .
C21 C 0.8221(6) 0.3424(4) 0.3409(3) 0.0492(15) Uani 1 1 d . . . . .
H21A H 0.7682 0.2851 0.3319 0.059 Uiso 0.78 1 calc R U P B 1
C22 C 0.9068(6) 0.3585(4) 0.2968(3) 0.0474(14) Uani 1 1 d . . . . .
C23 C 0.7295(6) 0.3880(4) 0.4411(2) 0.0456(14) Uani 1 1 d . . . . .
C24 C 0.6596(6) 0.3053(4) 0.4368(3) 0.0552(16) Uani 1 1 d . . . . .
H24 H 0.6620 0.2531 0.4037 0.066 Uiso 1 1 calc R U . . .
C25 C 0.5262(6) 0.4010(4) 0.5820(3) 0.0488(15) Uani 1 1 d . . . . .
C26 C 0.4526(7) 0.3227(4) 0.5850(3) 0.0574(16) Uani 1 1 d . . . . .
C27 C 0.3859(7) 0.3408(4) 0.6391(3) 0.0557(16) Uani 1 1 d . . . . .
H27 H 0.3308 0.2961 0.6494 0.067 Uiso 1 1 calc R U . . .
C28 C 0.4071(6) 0.4273(4) 0.6750(3) 0.0459(14) Uani 1 1 d . . . . .
C29 C 0.3496(6) 0.5960(4) 0.8234(3) 0.0459(14) Uani 1 1 d . . . . .
C30 C 0.3971(6) 0.5563(4) 0.7671(3) 0.0448(14) Uani 1 1 d . . . . .
H30 H 0.4592 0.5921 0.7516 0.054 Uiso 1 1 calc R U . . .
C31 C 0.3582(5) 0.4690(4) 0.7336(2) 0.0426(14) Uani 1 1 d . . . . .
C32 C 0.2667(6) 0.4196(4) 0.7614(2) 0.0415(13) Uani 1 1 d . . . . .
C33 C 0.2235(5) 0.4616(4) 0.8201(2) 0.0432(14) Uani 1 1 d . . . . .
C34 C 0.2636(6) 0.5540(4) 0.8539(2) 0.0412(13) Uani 1 1 d . . . . .
C35 C 0.2192(6) 0.5974(4) 0.9129(2) 0.0416(13) Uani 1 1 d . . . . .
C36 C 0.1422(6) 0.5585(4) 0.9481(3) 0.0483(14) Uani 1 1 d . . . . .
H36 H 0.1072 0.4974 0.9357 0.058 Uiso 1 1 calc R U . . .
C37 C 0.1223(6) 0.6196(4) 1.0034(3) 0.0482(14) Uani 1 1 d . . . . .
H37 H 0.0727 0.6033 1.0325 0.058 Uiso 1 1 calc R U . . .
C38 C 0.1793(6) 0.7042(4) 1.0126(3) 0.0452(14) Uani 1 1 d . . . . .
C39 C 0.1823(6) 0.7838(4) 1.0641(3) 0.0471(14) Uani 1 1 d . . . . .
C40 C 0.2515(7) 0.8674(4) 1.0751(3) 0.0588(17) Uani 1 1 d . . . . .
H40 H 0.3097 0.8829 1.0479 0.071 Uiso 1 1 calc R U . . .
C41 C 0.2279(7) 0.9285(4) 1.1308(3) 0.0674(18) Uani 1 1 d . . . . .
H41 H 0.2686 0.9892 1.1447 0.081 Uiso 1 1 calc R U . . .
C42 C 0.1406(7) 0.8920(4) 1.1629(3) 0.0545(15) Uani 1 1 d . . . . .
C43 C 0.0826(7) 0.9375(4) 1.2202(3) 0.0608(16) Uani 1 1 d . . . . .
H43A H 0.1481 0.9956 1.2423 0.073 Uiso 1 1 calc R U . . .
H43B H 0.0943 0.9030 1.2489 0.073 Uiso 1 1 calc R U . . .
C44 C -0.0895(7) 0.9500(4) 1.2055(3) 0.0642(17) Uani 1 1 d . . . . .
H44A H -0.1242 0.9746 1.2453 0.077 Uiso 1 1 calc R U . . .
H44B H -0.1549 0.8923 1.1817 0.077 Uiso 1 1 calc R U . . .
C45 C -0.1132(8) 1.0119(4) 1.1667(3) 0.0660(17) Uani 1 1 d . . . . .
H45A H -0.0523 1.0705 1.1916 0.079 Uiso 1 1 calc R U . . .
H45B H -0.0716 0.9891 1.1283 0.079 Uiso 1 1 calc R U . . .
C46 C -0.2805(8) 1.0214(5) 1.1480(4) 0.076(2) Uani 1 1 d . . . . .
H46A H -0.3196 1.0493 1.1863 0.091 Uiso 1 1 calc R U . . .
H46B H -0.3433 0.9625 1.1262 0.091 Uiso 1 1 calc R U . . .
C47 C -0.3031(8) 1.0771(5) 1.1043(4) 0.084(2) Uani 1 1 d . . . . .
H47A H -0.2391 1.1357 1.1262 0.101 Uiso 1 1 calc R U . . .
H47B H -0.2640 1.0489 1.0661 0.101 Uiso 1 1 calc R U . . .
C48 C -0.4683(8) 1.0883(6) 1.0852(4) 0.103(3) Uani 1 1 d . . . . .
H48A H -0.4739 1.1240 1.0579 0.154 Uiso 1 1 calc R U . . .
H48B H -0.5074 1.1176 1.1227 0.154 Uiso 1 1 calc R U . . .
H48C H -0.5323 1.0307 1.0625 0.154 Uiso 1 1 calc R U . . .
C49 C 0.5766(16) 0.1424(7) 0.5244(7) 0.122(4) Uani 0.64 1 d D U P C 1
H49A H 0.5042 0.0979 0.5312 0.146 Uiso 0.64 1 calc R U P C 1
H49B H 0.6086 0.1138 0.4846 0.146 Uiso 0.64 1 calc R U P C 1
C50 C 0.7229(11) 0.1685(7) 0.5779(5) 0.130(3) Uani 0.64 1 d D U P C 1
H50A H 0.7687 0.2298 0.5837 0.156 Uiso 0.64 1 calc R U P C 1
C51 C 0.6665(18) 0.1711(8) 0.6382(6) 0.112(3) Uani 0.64 1 d D U P C 1
H51A H 0.7555 0.1995 0.6742 0.134 Uiso 0.64 1 calc R U P C 1
H51B H 0.5854 0.2096 0.6428 0.134 Uiso 0.64 1 calc R U P C 1
C52 C 0.5999(18) 0.0844(8) 0.6440(6) 0.112(3) Uani 0.64 1 d D U P C 1
H52A H 0.5205 0.0514 0.6053 0.135 Uiso 0.64 1 calc R U P C 1
H52B H 0.6850 0.0491 0.6465 0.135 Uiso 0.64 1 calc R U P C 1
C53 C 0.5258(18) 0.0940(8) 0.7002(6) 0.111(3) Uani 0.64 1 d D U P C 1
H53A H 0.4349 0.1249 0.6963 0.134 Uiso 0.64 1 calc R U P C 1
H53B H 0.6022 0.1303 0.7390 0.134 Uiso 0.64 1 calc R U P C 1
C54 C 0.471(2) 0.0040(10) 0.7063(9) 0.154(5) Uani 0.64 1 d D U P C 1
H54A H 0.4260 0.0134 0.7435 0.231 Uiso 0.64 1 calc R U P C 1
H54B H 0.5612 -0.0267 0.7105 0.231 Uiso 0.64 1 calc R U P C 1
H54C H 0.3930 -0.0314 0.6687 0.231 Uiso 0.64 1 calc R U P C 1
C55 C 0.8476(14) 0.1120(10) 0.5636(6) 0.142(4) Uani 0.64 1 d D U P C 1
H55A H 0.8776 0.1132 0.5242 0.170 Uiso 0.64 1 calc R U P C 1
H55B H 0.8085 0.0506 0.5584 0.170 Uiso 0.64 1 calc R U P C 1
C56 C 0.9884(17) 0.1492(11) 0.6189(8) 0.154(6) Uani 0.64 1 d D U P C 1
H56A H 1.0664 0.1098 0.6137 0.231 Uiso 0.64 1 calc R U P C 1
H56B H 0.9545 0.1546 0.6582 0.231 Uiso 0.64 1 calc R U P C 1
H56C H 1.0342 0.2071 0.6202 0.231 Uiso 0.64 1 calc R U P C 1
C49A C 0.533(3) 0.1292(10) 0.5229(10) 0.123(4) Uani 0.36 1 d D U P C 2
H49C H 0.4405 0.0892 0.5219 0.147 Uiso 0.36 1 calc R U P C 2
H49D H 0.5751 0.1001 0.4856 0.147 Uiso 0.36 1 calc R U P C 2
C50A C 0.6577(16) 0.1376(10) 0.5818(8) 0.130(3) Uani 0.36 1 d D U P C 2
H50B H 0.7326 0.1923 0.5908 0.156 Uiso 0.36 1 calc R U P C 2
C51A C 0.585(2) 0.1502(16) 0.6392(9) 0.114(4) Uani 0.36 1 d D U P C 2
H51C H 0.6544 0.1329 0.6706 0.137 Uiso 0.36 1 calc R U P C 2
H51D H 0.5793 0.2132 0.6583 0.137 Uiso 0.36 1 calc R U P C 2
C52A C 0.422(2) 0.0979(16) 0.6252(8) 0.119(4) Uani 0.36 1 d D U P C 2
H52C H 0.4241 0.0351 0.6037 0.143 Uiso 0.36 1 calc R U P C 2
H52D H 0.3486 0.1183 0.5968 0.143 Uiso 0.36 1 calc R U P C 2
C53A C 0.363(2) 0.1095(16) 0.6869(9) 0.109(4) Uani 0.36 1 d D U P C 2
H53C H 0.3642 0.1726 0.7091 0.131 Uiso 0.36 1 calc R U P C 2
H53D H 0.2549 0.0789 0.6769 0.131 Uiso 0.36 1 calc R U P C 2
C54A C 0.469(3) 0.0721(19) 0.7296(11) 0.123(6) Uani 0.36 1 d D U P C 2
H54D H 0.4303 0.0794 0.7682 0.185 Uiso 0.36 1 calc R U P C 2
H54E H 0.5758 0.1032 0.7402 0.185 Uiso 0.36 1 calc R U P C 2
H54F H 0.4674 0.0096 0.7077 0.185 Uiso 0.36 1 calc R U P C 2
C55A C 0.755(2) 0.0627(14) 0.5756(12) 0.150(4) Uani 0.36 1 d D U P C 2
H55C H 0.7568 0.0330 0.5310 0.180 Uiso 0.36 1 calc R U P C 2
H55D H 0.7088 0.0190 0.5920 0.180 Uiso 0.36 1 calc R U P C 2
C56A C 0.922(2) 0.104(2) 0.6144(16) 0.165(8) Uani 0.36 1 d D U P C 2
H56D H 0.9890 0.0585 0.6102 0.247 Uiso 0.36 1 calc R U P C 2
H56E H 0.9191 0.1311 0.6588 0.247 Uiso 0.36 1 calc R U P C 2
H56F H 0.9647 0.1489 0.5989 0.247 Uiso 0.36 1 calc R U P C 2
C57 C 0.2696(13) 0.1775(9) 0.4663(7) 0.130(4) Uani 0.57 1 d D U P C 1
H57A H 0.2838 0.1236 0.4339 0.156 Uiso 0.57 1 calc R U P C 1
H57B H 0.2126 0.1580 0.4944 0.156 Uiso 0.57 1 calc R U P C 1
C58 C 0.1622(10) 0.2205(8) 0.4336(5) 0.137(4) Uani 0.57 1 d D U P C 1
H58A H 0.1240 0.2656 0.4662 0.164 Uiso 0.57 1 calc R U P C 1
C59 C 0.2268(17) 0.2657(9) 0.3931(6) 0.126(3) Uani 0.57 1 d D U P C 1
H59A H 0.3212 0.3076 0.4191 0.151 Uiso 0.57 1 calc R U P C 1
H59B H 0.1488 0.3002 0.3803 0.151 Uiso 0.57 1 calc R U P C 1
C60 C 0.270(2) 0.2068(9) 0.3341(6) 0.109(3) Uani 0.57 1 d D U P C 1
H60A H 0.1749 0.1686 0.3050 0.130 Uiso 0.57 1 calc R U P C 1
H60B H 0.3430 0.1688 0.3454 0.130 Uiso 0.57 1 calc R U P C 1
C61 C 0.347(2) 0.2641(10) 0.3014(6) 0.110(4) Uani 0.57 1 d D U P C 1
H61A H 0.2990 0.3179 0.3065 0.132 Uiso 0.57 1 calc R U P C 1
H61B H 0.4601 0.2817 0.3207 0.132 Uiso 0.57 1 calc R U P C 1
C62 C 0.324(2) 0.2112(11) 0.2322(6) 0.116(5) Uani 0.57 1 d D U P C 1
H62A H 0.3586 0.2492 0.2098 0.173 Uiso 0.57 1 calc R U P C 1
H62B H 0.2136 0.1870 0.2149 0.173 Uiso 0.57 1 calc R U P C 1
H62C H 0.3858 0.1632 0.2273 0.173 Uiso 0.57 1 calc R U P C 1
C63 C 0.0129(15) 0.1547(12) 0.3872(7) 0.147(4) Uani 0.57 1 d D U P C 1
H63A H -0.0548 0.1877 0.3669 0.177 Uiso 0.57 1 calc R U P C 1
H63B H 0.0474 0.1100 0.3537 0.177 Uiso 0.57 1 calc R U P C 1
C64 C -0.082(2) 0.1087(14) 0.4210(10) 0.163(7) Uani 0.57 1 d D U P C 1
H64A H -0.1702 0.0679 0.3905 0.244 Uiso 0.57 1 calc R U P C 1
H64B H -0.1202 0.1524 0.4528 0.244 Uiso 0.57 1 calc R U P C 1
H64C H -0.0149 0.0761 0.4413 0.244 Uiso 0.57 1 calc R U P C 1
C57A C 0.3128(19) 0.1445(10) 0.4580(8) 0.133(5) Uani 0.43 1 d D U P C 2
H57C H 0.3647 0.0978 0.4339 0.160 Uiso 0.43 1 calc R U P C 2
H57D H 0.2541 0.1188 0.4828 0.160 Uiso 0.43 1 calc R U P C 2
C58A C 0.1925(13) 0.1656(9) 0.4103(6) 0.138(4) Uani 0.43 1 d D U P C 2
H58B H 0.1639 0.2236 0.4327 0.166 Uiso 0.43 1 calc R U P C 2
C59A C 0.267(2) 0.1770(12) 0.3569(9) 0.122(4) Uani 0.43 1 d D U P C 2
H59C H 0.3787 0.1726 0.3675 0.146 Uiso 0.43 1 calc R U P C 2
H59D H 0.2189 0.1266 0.3184 0.146 Uiso 0.43 1 calc R U P C 2
C60A C 0.255(3) 0.2597(12) 0.3408(9) 0.119(4) Uani 0.43 1 d D U P C 2
H60C H 0.3097 0.3098 0.3784 0.142 Uiso 0.43 1 calc R U P C 2
H60D H 0.1436 0.2664 0.3333 0.142 Uiso 0.43 1 calc R U P C 2
C61A C 0.318(3) 0.2682(14) 0.2854(10) 0.113(4) Uani 0.43 1 d D U P C 2
H61C H 0.2283 0.2717 0.2542 0.136 Uiso 0.43 1 calc R U P C 2
H61D H 0.3872 0.3255 0.3004 0.136 Uiso 0.43 1 calc R U P C 2
C62A C 0.407(3) 0.2010(16) 0.2504(11) 0.136(6) Uani 0.43 1 d D U P C 2
H62D H 0.4713 0.2274 0.2282 0.204 Uiso 0.43 1 calc R U P C 2
H62E H 0.3331 0.1510 0.2200 0.204 Uiso 0.43 1 calc R U P C 2
H62F H 0.4742 0.1811 0.2803 0.204 Uiso 0.43 1 calc R U P C 2
C63A C 0.0443(16) 0.0975(13) 0.3913(11) 0.150(5) Uani 0.43 1 d D U P C 2
H63C H 0.0454 0.0523 0.3507 0.180 Uiso 0.43 1 calc R U P C 2
H63D H 0.0466 0.0681 0.4231 0.180 Uiso 0.43 1 calc R U P C 2
C64A C -0.108(2) 0.1350(18) 0.3846(16) 0.158(7) Uani 0.43 1 d D U P C 2
H64D H -0.1968 0.0869 0.3682 0.238 Uiso 0.43 1 calc R U P C 2
H64E H -0.1088 0.1680 0.3555 0.238 Uiso 0.43 1 calc R U P C 2
H64F H -0.1175 0.1740 0.4257 0.238 Uiso 0.43 1 calc R U P C 2
S3 S 0.9954(2) 0.64318(13) 0.44005(8) 0.0460(5) Uani 0.78 1 d . . P D 1
F1 F 0.9018(4) 0.2873(2) 0.24660(17) 0.0674(14) Uani 0.78 1 d . . P E 1
N1 N 1.0428(4) 0.5903(3) 0.37533(18) 0.0423(16) Uani 0.78 1 d . . P D 1
N2 N 0.8950(6) 0.5640(4) 0.4524(3) 0.0429(14) Uani 0.78 1 d . . P D 1
S3A S 0.7763(12) 0.2119(6) 0.2510(4) 0.093(3) Uani 0.22 1 d . U P E 2
F1A F 1.0428(4) 0.5903(3) 0.37533(18) 0.0674(14) Uani 0.22 1 d . . P D 2
N1A N 0.9018(4) 0.2873(2) 0.24660(17) 0.0423(16) Uani 0.22 1 d . . P E 2
N2A N 0.748(3) 0.2603(14) 0.3192(10) 0.059(6) Uani 0.22 1 d . U P E 2

loop_
_atom_site_aniso_label
_atom_site_aniso_U_11
_atom_site_aniso_U_22
_atom_site_aniso_U_33
_atom_site_aniso_U_23
_atom_site_aniso_U_13
_atom_site_aniso_U_12
S1 0.0373(7) 0.0614(9) 0.0397(8) 0.0273(7) 0.0186(6) 0.0051(6)
S2 0.0313(7) 0.0675(9) 0.0382(8) 0.0291(7) 0.0162(6) 0.0068(6)
S4 0.0329(7) 0.0778(10) 0.0482(8) 0.0391(8) 0.0206(6) 0.0085(7)
S5 0.0310(7) 0.0813(10) 0.0550(9) 0.0467(8) 0.0211(7) 0.0096(7)
S6 0.0460(9) 0.0772(11) 0.0544(9) 0.0401(9) 0.0234(7) 0.0018(7)
S7 0.0374(8) 0.0696(10) 0.0510(9) 0.0401(8) 0.0192(7) 0.0062(7)
S8 0.0414(8) 0.0737(10) 0.0538(9) 0.0406(8) 0.0208(7) 0.0085(7)
Si1 0.1098(17) 0.0984(16) 0.0586(12) 0.0324(11) 0.0407(12) -0.0238(13)
F2 0.0519(19) 0.072(2) 0.063(2) 0.0401(18) 0.0253(16) -0.0015(17)
N3 0.043(3) 0.087(4) 0.049(3) 0.043(3) 0.020(2) 0.007(3)
N4 0.030(2) 0.061(3) 0.046(3) 0.036(2) 0.014(2) 0.003(2)
C1 0.061(4) 0.086(5) 0.084(5) 0.049(4) 0.030(4) -0.005(4)
C2 0.046(3) 0.077(4) 0.058(4) 0.040(3) 0.021(3) 0.003(3)
C3 0.041(3) 0.068(4) 0.053(3) 0.035(3) 0.019(3) 0.006(3)
C4 0.039(3) 0.059(3) 0.038(3) 0.027(3) 0.013(2) 0.005(3)
C5 0.032(3) 0.060(3) 0.042(3) 0.025(3) 0.011(2) 0.002(3)
C6 0.033(3) 0.061(3) 0.037(3) 0.026(3) 0.015(2) 0.005(3)
C7 0.030(3) 0.060(3) 0.039(3) 0.027(3) 0.012(2) 0.006(2)
C8 0.045(3) 0.059(4) 0.046(3) 0.025(3) 0.019(3) 0.002(3)
C9 0.047(3) 0.065(4) 0.041(3) 0.028(3) 0.024(3) 0.013(3)
C10 0.030(3) 0.064(4) 0.038(3) 0.029(3) 0.018(2) 0.010(3)
C11 0.026(3) 0.063(4) 0.040(3) 0.027(3) 0.018(2) 0.014(3)
C12 0.043(3) 0.068(4) 0.045(3) 0.029(3) 0.024(3) 0.010(3)
C13 0.041(3) 0.064(4) 0.040(3) 0.026(3) 0.019(3) 0.003(3)
C14 0.024(3) 0.071(4) 0.044(3) 0.033(3) 0.010(2) 0.001(3)
C15 0.024(3) 0.072(4) 0.039(3) 0.029(3) 0.009(2) 0.005(3)
C16 0.024(3) 0.072(4) 0.036(3) 0.029(3) 0.011(2) 0.006(3)
C17 0.028(3) 0.072(4) 0.041(3) 0.032(3) 0.012(2) 0.004(3)
C18 0.027(3) 0.077(4) 0.041(3) 0.033(3) 0.014(2) 0.007(3)
C19 0.043(3) 0.091(5) 0.046(4) 0.037(4) 0.013(3) -0.006(3)
C20 0.027(3) 0.079(4) 0.045(3) 0.040(3) 0.013(3) 0.002(3)
C21 0.040(3) 0.067(4) 0.050(4) 0.031(3) 0.020(3) -0.003(3)
C22 0.039(3) 0.067(4) 0.041(3) 0.024(3) 0.013(3) -0.001(3)
C23 0.033(3) 0.080(4) 0.032(3) 0.030(3) 0.012(2) 0.006(3)
C24 0.054(4) 0.074(4) 0.041(3) 0.026(3) 0.016(3) -0.009(3)
C25 0.028(3) 0.080(4) 0.051(3) 0.039(3) 0.012(3) 0.005(3)
C26 0.046(3) 0.089(5) 0.052(4) 0.042(3) 0.020(3) 0.002(3)
C27 0.049(4) 0.081(5) 0.057(4) 0.042(4) 0.029(3) 0.007(3)
C28 0.029(3) 0.081(4) 0.048(3) 0.046(3) 0.015(3) 0.007(3)
C29 0.034(3) 0.065(4) 0.050(3) 0.037(3) 0.010(3) -0.002(3)
C30 0.026(3) 0.074(4) 0.054(4) 0.044(3) 0.019(3) 0.007(3)
C31 0.025(3) 0.075(4) 0.046(3) 0.044(3) 0.012(2) 0.007(3)
C32 0.030(3) 0.063(4) 0.045(3) 0.037(3) 0.011(2) 0.003(3)
C33 0.023(3) 0.073(4) 0.049(3) 0.040(3) 0.010(2) 0.008(3)
C34 0.028(3) 0.068(4) 0.045(3) 0.038(3) 0.015(2) 0.008(3)
C35 0.030(3) 0.062(4) 0.046(3) 0.037(3) 0.010(2) 0.005(2)
C36 0.036(3) 0.068(4) 0.059(4) 0.038(3) 0.023(3) 0.005(3)
C37 0.036(3) 0.069(4) 0.056(4) 0.037(3) 0.024(3) 0.003(3)
C38 0.027(3) 0.080(4) 0.049(3) 0.043(3) 0.019(3) 0.009(3)
C39 0.036(3) 0.077(4) 0.046(3) 0.038(3) 0.020(3) 0.013(3)
C40 0.062(4) 0.063(4) 0.072(4) 0.038(4) 0.040(3) 0.008(3)
C41 0.071(4) 0.066(4) 0.079(5) 0.036(4) 0.032(4) 0.004(3)
C42 0.053(4) 0.070(4) 0.051(4) 0.034(3) 0.014(3) 0.008(3)
C43 0.067(4) 0.073(4) 0.054(4) 0.032(3) 0.022(3) 0.010(3)
C44 0.069(4) 0.082(5) 0.059(4) 0.035(3) 0.032(3) 0.022(4)
C45 0.070(4) 0.075(4) 0.067(4) 0.039(4) 0.025(4) 0.010(4)
C46 0.066(4) 0.084(5) 0.098(5) 0.046(4) 0.036(4) 0.023(4)
C47 0.059(4) 0.089(5) 0.136(7) 0.071(5) 0.036(4) 0.019(4)
C48 0.069(5) 0.116(7) 0.151(8) 0.080(6) 0.032(5) 0.014(5)
C49 0.178(8) 0.111(6) 0.098(6) 0.045(5) 0.075(6) 0.012(6)
C50 0.168(7) 0.125(6) 0.103(5) 0.025(5) 0.066(5) 0.023(6)
C51 0.150(7) 0.112(6) 0.089(5) 0.034(5) 0.058(6) 0.037(6)
C52 0.137(7) 0.114(6) 0.091(5) 0.028(5) 0.042(5) 0.038(6)
C53 0.131(7) 0.113(7) 0.106(6) 0.046(6) 0.044(6) 0.026(6)
C54 0.160(12) 0.154(11) 0.158(12) 0.063(10) 0.042(10) 0.025(11)
C55 0.173(8) 0.138(7) 0.116(6) 0.032(6) 0.065(6) 0.002(6)
C56 0.175(11) 0.149(12) 0.120(10) 0.048(10) 0.024(9) -0.058(10)
C49A 0.172(9) 0.117(7) 0.097(6) 0.040(6) 0.078(7) 0.007(7)
C50A 0.167(7) 0.125(6) 0.105(5) 0.030(5) 0.061(6) 0.020(6)
C51A 0.145(8) 0.112(7) 0.096(6) 0.032(6) 0.052(6) 0.032(7)
C52A 0.136(7) 0.117(7) 0.106(6) 0.030(6) 0.043(6) 0.027(7)
C53A 0.126(9) 0.111(8) 0.103(8) 0.042(7) 0.042(7) 0.023(8)
C54A 0.139(12) 0.116(12) 0.122(11) 0.037(10) 0.052(10) 0.021(11)
C55A 0.181(9) 0.141(8) 0.123(7) 0.028(7) 0.056(7) 0.013(7)
C56A 0.190(12) 0.160(13) 0.121(12) 0.031(12) 0.024(12) -0.005(11)
C57 0.108(7) 0.141(8) 0.115(7) 0.015(7) 0.043(6) -0.043(6)
C58 0.086(6) 0.134(7) 0.144(7) -0.017(6) 0.034(6) 0.000(6)
C59 0.078(5) 0.117(6) 0.140(7) 0.004(6) -0.008(5) 0.005(5)
C60 0.084(5) 0.092(6) 0.127(7) 0.033(5) -0.021(5) -0.003(6)
C61 0.096(7) 0.088(6) 0.129(8) 0.049(5) -0.038(6) 0.003(6)
C62 0.122(10) 0.104(9) 0.122(9) 0.063(8) -0.013(9) 0.010(9)
C63 0.094(6) 0.149(8) 0.159(8) 0.003(7) 0.031(6) -0.013(6)
C64 0.093(9) 0.175(12) 0.178(13) 0.012(11) 0.037(10) -0.032(9)
C57A 0.113(8) 0.140(9) 0.119(8) 0.008(8) 0.052(7) -0.035(8)
C58A 0.094(6) 0.141(7) 0.143(7) 0.007(6) 0.026(5) -0.018(5)
C59A 0.085(6) 0.117(7) 0.132(7) 0.018(6) -0.002(6) -0.009(6)
C60A 0.085(6) 0.106(6) 0.132(7) 0.023(6) -0.024(6) 0.004(6)
C61A 0.095(7) 0.093(7) 0.129(8) 0.042(6) -0.035(7) -0.002(6)
C62A 0.125(12) 0.119(11) 0.137(12) 0.041(10) -0.028(10) -0.005(10)
C63A 0.099(7) 0.145(9) 0.161(9) 0.001(8) 0.035(7) -0.025(7)
C64A 0.109(10) 0.156(12) 0.170(13) 0.015(12) 0.021(12) -0.019(10)
S3 0.0394(10) 0.0688(12) 0.0404(10) 0.0273(9) 0.0199(8) 0.0071(9)
F1 0.069(3) 0.073(3) 0.059(3) 0.017(3) 0.034(3) -0.016(3)
N1 0.034(3) 0.066(5) 0.039(4) 0.029(3) 0.016(3) 0.011(3)
N2 0.030(3) 0.068(4) 0.039(3) 0.026(3) 0.017(3) 0.003(3)
S3A 0.115(6) 0.084(5) 0.077(5) 0.015(4) 0.056(5) -0.021(5)
F1A 0.069(3) 0.073(3) 0.059(3) 0.017(3) 0.034(3) -0.016(3)
N1A 0.034(3) 0.066(5) 0.039(4) 0.029(3) 0.016(3) 0.011(3)
N2A 0.065(10) 0.061(10) 0.052(9) 0.020(7) 0.027(8) -0.009(8)

loop_
_atom_type_symbol
_atom_type_description
_atom_type_scat_dispersion_real
_atom_type_scat_dispersion_imag
_atom_type_scat_source
C C -0.0020 0.0020 'WCROMER Program in WinGX L.Kissel & R.H.Pratt Acta Cryst A46 170 1990'
H H 0.0000 0.0000 'WCROMER Program in WinGX L.Kissel & R.H.Pratt Acta Cryst A46 170 1990'
N N -0.0031 0.0040 'WCROMER Program in WinGX L.Kissel & R.H.Pratt Acta Cryst A46 170 1990'
F F -0.0053 0.0125 'WCROMER Program in WinGX L.Kissel & R.H.Pratt Acta Cryst A46 170 1990'
Si Si 0.0833 0.0850 'WCROMER Program in WinGX L.Kissel & R.H.Pratt Acta Cryst A46 170 1990'
S S 0.1206 0.1480 'WCROMER Program in WinGX L.Kissel & R.H.Pratt Acta Cryst A46 170 1990'

loop_
_geom_angle_atom_site_label_1
_geom_angle_atom_site_label_2
_geom_angle_atom_site_label_3
_geom_angle
C10 S1 C7 92.3(3)
C11 S2 C14 91.6(3)
C20 S4 C23 91.2(3)
C25 S5 C28 91.2(3)
N4 S6 N3 100.6(2)
C38 S7 C35 92.4(3)
C42 S8 C39 93.0(3)
C57A Si1 C49A 78.3(9)
C49 Si1 C57 108.0(7)
C57A Si1 C26 129.2(8)
C49 Si1 C26 119.2(5)
C49A Si1 C26 120.1(7)
C57 Si1 C26 110.0(6)
C57A Si1 C19 120.5(6)
C49 Si1 C19 110.9(6)
C49A Si1 C19 122.8(10)
C57 Si1 C19 117.9(5)
C26 Si1 C19 90.4(3)
C32 N3 S6 106.2(4)
C33 N4 S6 107.2(4)
C2 C1 H1A 109.5
C2 C1 H1B 109.5
H1A C1 H1B 109.5
C2 C1 H1C 109.5
H1A C1 H1C 109.5
H1B C1 H1C 109.5
C1 C2 C3 112.8(5)
C1 C2 H2A 109.0
C3 C2 H2A 109.0
C1 C2 H2B 109.0
C3 C2 H2B 109.0
H2A C2 H2B 107.8
C4 C3 C2 113.1(5)
C4 C3 H3A 109.0
C2 C3 H3A 109.0
C4 C3 H3B 109.0
C2 C3 H3B 109.0
H3A C3 H3B 107.8
C3 C4 C5 114.3(4)
C3 C4 H4A 108.7
C5 C4 H4A 108.7
C3 C4 H4B 108.7
C5 C4 H4B 108.7
H4A C4 H4B 107.6
C6 C5 C4 110.8(4)
C6 C5 H5A 109.5
C4 C5 H5A 109.5
C6 C5 H5B 109.5
C4 C5 H5B 109.5
H5A C5 H5B 108.1
C7 C6 C5 114.0(4)
C7 C6 H6A 108.7
C5 C6 H6A 108.7
C7 C6 H6B 108.7
C5 C6 H6B 108.7
H6A C6 H6B 107.6
C8 C7 C6 131.2(5)
C8 C7 S1 110.4(4)
C6 C7 S1 118.4(4)
C7 C8 C9 113.5(5)
C7 C8 H8 123.3
C9 C8 H8 123.3
C10 C9 C8 113.0(5)
C10 C9 H9 123.5
C8 C9 H9 123.5
C9 C10 C11 130.0(5)
C9 C10 S1 110.7(4)
C11 C10 S1 119.3(4)
C12 C11 C10 126.2(5)
C12 C11 S2 111.6(4)
C10 C11 S2 122.2(4)
C11 C12 C13 112.9(5)
C11 C12 H12 123.6
C13 C12 H12 123.6
C14 C13 C12 113.6(5)
C14 C13 H13 123.2
C12 C13 H13 123.2
C13 C14 C15 127.6(5)
C13 C14 S2 110.4(4)
C15 C14 S2 122.0(4)
C22 C15 C16 113.6(5)
C22 C15 C14 122.7(5)
C16 C15 C14 123.7(5)
N1 C16 C15 124.6(4)
N1 C16 C17 111.8(5)
C15 C16 C17 123.6(5)
N2 C17 C18 126.1(5)
N2 C17 C16 113.5(5)
C18 C17 C16 120.3(5)
C18 C17 H17A 119.8
C16 C17 H17A 119.8
C21 C18 C17 115.6(5)
C21 C18 C23 121.8(5)
C17 C18 C23 122.7(5)
C20 C19 C24 111.5(5)
C20 C19 Si1 109.3(4)
C24 C19 Si1 139.2(5)
C19 C20 C25 115.8(5)
C19 C20 S4 113.1(4)
C25 C20 S4 131.1(5)
N2A C21 C18 126.8(10)
N2A C21 C22 110.4(10)
C18 C21 C22 122.7(5)
C18 C21 H21A 118.7
C22 C21 H21A 118.7
F1 C22 C15 122.0(5)
F1 C22 C21 113.9(5)
C15 C22 C21 124.2(5)
C24 C23 C18 125.3(5)
C24 C23 S4 111.2(4)
C18 C23 S4 123.5(4)
C23 C24 C19 113.0(6)
C23 C24 H24 123.5
C19 C24 H24 123.5
C26 C25 C20 115.6(5)
C26 C25 S5 113.3(4)
C20 C25 S5 131.1(4)
C25 C26 C27 109.9(6)
C25 C26 Si1 108.8(4)
C27 C26 Si1 141.2(5)
C28 C27 C26 114.8(5)
C28 C27 H27 122.6
C26 C27 H27 122.6
C27 C28 C31 129.6(5)
C27 C28 S5 110.8(4)
C31 C28 S5 119.6(5)
F2 C29 C34 118.2(5)
F2 C29 C30 115.3(4)
C34 C29 C30 126.5(6)
C31 C30 C29 123.0(5)
C31 C30 H30 118.5
C29 C30 H30 118.5
C30 C31 C32 114.6(5)
C30 C31 C28 123.4(5)
C32 C31 C28 122.1(5)
N3 C32 C33 113.8(4)
N3 C32 C31 125.0(5)
C33 C32 C31 121.2(5)
N4 C33 C34 124.6(5)
N4 C33 C32 112.2(5)
C34 C33 C32 123.2(4)
C29 C34 C33 111.5(5)
C29 C34 C35 124.7(5)
C33 C34 C35 123.7(4)
C36 C35 C34 127.6(5)
C36 C35 S7 110.0(4)
C34 C35 S7 122.4(4)
C37 C36 C35 112.4(5)
C37 C36 H36 123.8
C35 C36 H36 123.8
C38 C37 C36 115.1(5)
C38 C37 H37 122.5
C36 C37 H37 122.5
C37 C38 C39 130.6(5)
C37 C38 S7 110.2(4)
C39 C38 S7 119.2(4)
C40 C39 C38 129.8(5)
C40 C39 S8 109.8(4)
C38 C39 S8 120.5(4)
C39 C40 C41 113.3(5)
C39 C40 H40 123.4
C41 C40 H40 123.4
C42 C41 C40 113.7(6)
C42 C41 H41 123.2
C40 C41 H41 123.2
C41 C42 C43 128.1(6)
C41 C42 S8 110.2(5)
C43 C42 S8 121.5(4)
C42 C43 C44 113.1(5)
C42 C43 H43A 109.0
C44 C43 H43A 109.0
C42 C43 H43B 109.0
C44 C43 H43B 109.0
H43A C43 H43B 107.8
C43 C44 C45 111.8(5)
C43 C44 H44A 109.3
C45 C44 H44A 109.3
C43 C44 H44B 109.3
C45 C44 H44B 109.3
H44A C44 H44B 107.9
C46 C45 C44 113.4(5)
C46 C45 H45A 108.9
C44 C45 H45A 108.9
C46 C45 H45B 108.9
C44 C45 H45B 108.9
H45A C45 H45B 107.7
C45 C46 C47 112.5(5)
C45 C46 H46A 109.1
C47 C46 H46A 109.1
C45 C46 H46B 109.1
C47 C46 H46B 109.1
H46A C46 H46B 107.8
C48 C47 C46 113.9(6)
C48 C47 H47A 108.8
C46 C47 H47A 108.8
C48 C47 H47B 108.8
C46 C47 H47B 108.8
H47A C47 H47B 107.7
C47 C48 H48A 109.5
C47 C48 H48B 109.5
H48A C48 H48B 109.5
C47 C48 H48C 109.5
H48A C48 H48C 109.5
H48B C48 H48C 109.5
C50 C49 Si1 117.8(7)
C50 C49 H49A 107.9
Si1 C49 H49A 107.9
C50 C49 H49B 107.9
Si1 C49 H49B 107.9
H49A C49 H49B 107.2
C55 C50 C49 113.5(8)
C55 C50 C51 114.7(8)
C49 C50 C51 106.8(8)
C55 C50 H50A 107.1
C49 C50 H50A 107.1
C51 C50 H50A 107.1
C52 C51 C50 118.4(8)
C52 C51 H51A 107.7
C50 C51 H51A 107.7
C52 C51 H51B 107.7
C50 C51 H51B 107.7
H51A C51 H51B 107.1
C53 C52 C51 114.8(9)
C53 C52 H52A 108.6
C51 C52 H52A 108.6
C53 C52 H52B 108.6
C51 C52 H52B 108.6
H52A C52 H52B 107.5
C52 C53 C54 112.4(10)
C52 C53 H53A 109.1
C54 C53 H53A 109.1
C52 C53 H53B 109.1
C54 C53 H53B 109.1
H53A C53 H53B 107.9
C53 C54 H54A 109.5
C53 C54 H54B 109.5
H54A C54 H54B 109.5
C53 C54 H54C 109.5
H54A C54 H54C 109.5
H54B C54 H54C 109.5
C50 C55 C56 107.4(10)
C50 C55 H55A 110.2
C56 C55 H55A 110.2
C50 C55 H55B 110.2
C56 C55 H55B 110.2
H55A C55 H55B 108.5
C55 C56 H56A 109.5
C55 C56 H56B 109.5
H56A C56 H56B 109.5
C55 C56 H56C 109.5
H56A C56 H56C 109.5
H56B C56 H56C 109.5
C50A C49A Si1 118.5(9)
C50A C49A H49C 107.7
Si1 C49A H49C 107.7
C50A C49A H49D 107.7
Si1 C49A H49D 107.7
H49C C49A H49D 107.1
C51A C50A C55A 109.0(11)
C51A C50A C49A 111.2(11)
C55A C50A C49A 116.0(11)
C51A C50A H50B 106.7
C55A C50A H50B 106.7
C49A C50A H50B 106.7
C52A C51A C50A 114.5(12)
C52A C51A H51C 108.6
C50A C51A H51C 108.6
C52A C51A H51D 108.6
C50A C51A H51D 108.6
H51C C51A H51D 107.6
C51A C52A C53A 110.5(12)
C51A C52A H52C 109.5
C53A C52A H52C 109.5
C51A C52A H52D 109.5
C53A C52A H52D 109.5
H52C C52A H52D 108.1
C54A C53A C52A 110.3(13)
C54A C53A H53C 109.6
C52A C53A H53C 109.6
C54A C53A H53D 109.6
C52A C53A H53D 109.6
H53C C53A H53D 108.1
C53A C54A H54D 109.5
C53A C54A H54E 109.5
H54D C54A H54E 109.5
C53A C54A H54F 109.5
H54D C54A H54F 109.5
H54E C54A H54F 109.5
C50A C55A C56A 107.1(12)
C50A C55A H55C 110.3
C56A C55A H55C 110.3
C50A C55A H55D 110.3
C56A C55A H55D 110.3
H55C C55A H55D 108.5
C55A C56A H56D 109.5
C55A C56A H56E 109.5
H56D C56A H56E 109.5
C55A C56A H56F 109.5
H56D C56A H56F 109.5
H56E C56A H56F 109.5
C58 C57 Si1 124.7(8)
C58 C57 H57A 106.2
Si1 C57 H57A 106.2
C58 C57 H57B 106.2
Si1 C57 H57B 106.2
H57A C57 H57B 106.4
C57 C58 C59 117.0(8)
C57 C58 C63 113.2(9)
C59 C58 C63 103.8(8)
C57 C58 H58A 107.4
C59 C58 H58A 107.4
C63 C58 H58A 107.4
C58 C59 C60 116.5(9)
C58 C59 H59A 108.2
C60 C59 H59A 108.2
C58 C59 H59B 108.2
C60 C59 H59B 108.2
H59A C59 H59B 107.3
C59 C60 C61 109.5(10)
C59 C60 H60A 109.8
C61 C60 H60A 109.8
C59 C60 H60B 109.8
C61 C60 H60B 109.8
H60A C60 H60B 108.2
C62 C61 C60 108.6(11)
C62 C61 H61A 110.0
C60 C61 H61A 110.0
C62 C61 H61B 110.0
C60 C61 H61B 110.0
H61A C61 H61B 108.4
C61 C62 H62A 109.5
C61 C62 H62B 109.5
H62A C62 H62B 109.5
C61 C62 H62C 109.5
H62A C62 H62C 109.5
H62B C62 H62C 109.5
C64 C63 C58 112.4(10)
C64 C63 H63A 109.1
C58 C63 H63A 109.1
C64 C63 H63B 109.1
C58 C63 H63B 109.1
H63A C63 H63B 107.9
C63 C64 H64A 109.5
C63 C64 H64B 109.5
H64A C64 H64B 109.5
C63 C64 H64C 109.5
H64A C64 H64C 109.5
H64B C64 H64C 109.5
C58A C57A Si1 121.1(9)
C58A C57A H57C 107.0
Si1 C57A H57C 107.0
C58A C57A H57D 107.0
Si1 C57A H57D 107.0
H57C C57A H57D 106.8
C57A C58A C63A 108.6(10)
C57A C58A C59A 110.1(10)
C63A C58A C59A 116.8(10)
C57A C58A H58B 106.9
C63A C58A H58B 106.9
C59A C58A H58B 106.9
C60A C59A C58A 118.9(12)
C60A C59A H59C 107.6
C58A C59A H59C 107.6
C60A C59A H59D 107.6
C58A C59A H59D 107.6
H59C C59A H59D 107.0
C59A C60A C61A 118.9(12)
C59A C60A H60C 107.6
C61A C60A H60C 107.6
C59A C60A H60D 107.6
C61A C60A H60D 107.6
H60C C60A H60D 107.0
C62A C61A C60A 121.7(14)
C62A C61A H61C 106.9
C60A C61A H61C 106.9
C62A C61A H61D 106.9
C60A C61A H61D 106.9
H61C C61A H61D 106.7
C61A C62A H62D 109.5
C61A C62A H62E 109.5
H62D C62A H62E 109.5
C61A C62A H62F 109.5
H62D C62A H62F 109.5
H62E C62A H62F 109.5
C64A C63A C58A 114.5(13)
C64A C63A H63C 108.6
C58A C63A H63C 108.6
C64A C63A H63D 108.6
C58A C63A H63D 108.6
H63C C63A H63D 107.6
C63A C64A H64D 109.5
C63A C64A H64E 109.5
H64D C64A H64E 109.5
C63A C64A H64F 109.5
H64D C64A H64F 109.5
H64E C64A H64F 109.5
N1 S3 N2 100.6(3)
C16 N1 S3 107.3(3)
C17 N2 S3 106.8(4)
C21 N2A S3A 109.6(13)

loop_
_geom_bond_atom_site_label_1
_geom_bond_atom_site_label_2
_geom_bond_distance
S1 C10 1.723(5)
S1 C7 1.741(5)
S2 C11 1.727(5)
S2 C14 1.748(5)
S4 C20 1.717(5)
S4 C23 1.736(6)
S5 C25 1.711(6)
S5 C28 1.756(5)
S6 N4 1.609(5)
S6 N3 1.634(4)
S7 C38 1.734(5)
S7 C35 1.735(6)
S8 C42 1.712(6)
S8 C39 1.739(5)
Si1 C57A 1.830(9)
Si1 C49 1.842(9)
Si1 C49A 1.846(10)
Si1 C57 1.852(9)
Si1 C26 1.874(7)
Si1 C19 1.881(6)
F2 C29 1.363(6)
N3 C32 1.343(7)
N4 C33 1.358(6)
C1 C2 1.520(8)
C1 H1A 0.9800
C1 H1B 0.9800
C1 H1C 0.9800
C2 C3 1.531(7)
C2 H2A 0.9900
C2 H2B 0.9900
C3 C4 1.511(7)
C3 H3A 0.9900
C3 H3B 0.9900
C4 C5 1.533(7)
C4 H4A 0.9900
C4 H4B 0.9900
C5 C6 1.523(7)
C5 H5A 0.9900
C5 H5B 0.9900
C6 C7 1.508(7)
C6 H6A 0.9900
C6 H6B 0.9900
C7 C8 1.352(7)
C8 C9 1.427(7)
C8 H8 0.9500
C9 C10 1.362(7)
C9 H9 0.9500
C10 C11 1.469(7)
C11 C12 1.373(7)
C12 C13 1.407(7)
C12 H12 0.9500
C13 C14 1.376(7)
C13 H13 0.9500
C14 C15 1.476(7)
C15 C22 1.381(7)
C15 C16 1.398(7)
C16 N1 1.352(6)
C16 C17 1.456(7)
C17 N2 1.330(8)
C17 C18 1.418(8)
C17 H17A 0.9500
C18 C21 1.372(8)
C18 C23 1.477(7)
C19 C20 1.383(9)
C19 C24 1.417(8)
C20 C25 1.456(7)
C21 N2A 1.33(2)
C21 C22 1.431(7)
C21 H21A 0.9500
C22 F1 1.344(7)
C23 C24 1.394(8)
C24 H24 0.9500
C25 C26 1.404(8)
C26 C27 1.426(8)
C27 C28 1.365(8)
C27 H27 0.9500
C28 C31 1.461(8)
C29 C34 1.387(7)
C29 C30 1.406(8)
C30 C31 1.363(8)
C30 H30 0.9500
C31 C32 1.446(7)
C32 C33 1.440(7)
C33 C34 1.435(8)
C34 C35 1.456(7)
C35 C36 1.396(7)
C36 C37 1.395(8)
C36 H36 0.9500
C37 C38 1.358(8)
C37 H37 0.9500
C38 C39 1.448(8)
C39 C40 1.365(8)
C40 C41 1.414(9)
C40 H40 0.9500
C41 C42 1.370(8)
C41 H41 0.9500
C42 C43 1.494(8)
C43 C44 1.541(8)
C43 H43A 0.9900
C43 H43B 0.9900
C44 C45 1.548(8)
C44 H44A 0.9900
C44 H44B 0.9900
C45 C46 1.498(9)
C45 H45A 0.9900
C45 H45B 0.9900
C46 C47 1.550(9)
C46 H46A 0.9900
C46 H46B 0.9900
C47 C48 1.491(9)
C47 H47A 0.9900
C47 H47B 0.9900
C48 H48A 0.9800
C48 H48B 0.9800
C48 H48C 0.9800
C49 C50 1.538(8)
C49 H49A 0.9900
C49 H49B 0.9900
C50 C55 1.510(8)
C50 C51 1.541(8)
C50 H50A 1.0000
C51 C52 1.532(9)
C51 H51A 0.9900
C51 H51B 0.9900
C52 C53 1.519(9)
C52 H52A 0.9900
C52 H52B 0.9900
C53 C54 1.555(9)
C53 H53A 0.9900
C53 H53B 0.9900
C54 H54A 0.9800
C54 H54B 0.9800
C54 H54C 0.9800
C55 C56 1.532(9)
C55 H55A 0.9900
C55 H55B 0.9900
C56 H56A 0.9800
C56 H56B 0.9800
C56 H56C 0.9800
C49A C50A 1.545(9)
C49A H49C 0.9900
C49A H49D 0.9900
C50A C51A 1.530(9)
C50A C55A 1.536(9)
C50A H50B 1.0000
C51A C52A 1.528(10)
C51A H51C 0.9900
C51A H51D 0.9900
C52A C53A 1.553(10)
C52A H52C 0.9900
C52A H52D 0.9900
C53A C54A 1.537(10)
C53A H53C 0.9900
C53A H53D 0.9900
C54A H54D 0.9800
C54A H54E 0.9800
C54A H54F 0.9800
C55A C56A 1.553(10)
C55A H55C 0.9900
C55A H55D 0.9900
C56A H56D 0.9800
C56A H56E 0.9800
C56A H56F 0.9800
C57 C58 1.469(8)
C57 H57A 0.9900
C57 H57B 0.9900
C58 C59 1.505(9)
C58 C63 1.596(9)
C58 H58A 1.0000
C59 C60 1.525(9)
C59 H59A 0.9900
C59 H59B 0.9900
C60 C61 1.550(10)
C60 H60A 0.9900
C60 H60B 0.9900
C61 C62 1.518(10)
C61 H61A 0.9900
C61 H61B 0.9900
C62 H62A 0.9800
C62 H62B 0.9800
C62 H62C 0.9800
C63 C64 1.529(10)
C63 H63A 0.9900
C63 H63B 0.9900
C64 H64A 0.9800
C64 H64B 0.9800
C64 H64C 0.9800
C57A C58A 1.530(9)
C57A H57C 0.9900
C57A H57D 0.9900
C58A C63A 1.535(9)
C58A C59A 1.539(9)
C58A H58B 1.0000
C59A C60A 1.512(10)
C59A H59C 0.9900
C59A H59D 0.9900
C60A C61A 1.513(10)
C60A H60C 0.9900
C60A H60D 0.9900
C61A C62A 1.507(10)
C61A H61C 0.9900
C61A H61D 0.9900
C62A H62D 0.9800
C62A H62E 0.9800
C62A H62F 0.9800
C63A C64A 1.531(10)
C63A H63C 0.9900
C63A H63D 0.9900
C64A H64D 0.9800
C64A H64E 0.9800
C64A H64F 0.9800
S3 N1 1.612(4)
S3 N2 1.623(6)
S3A N2A 1.59(2)
